data_7042453
loop_
_publ_author_name
'Lunsford, Allen M.'
'Goldstein, Kristina F.'
'Cohan, Matthew A.'
'Denny, Jason A.'
'Bhuvanesh, Nattamai'
'Ding, Shengda'
'Hall, Michael B.'
'Darensbourg, Marcetta Y.'

_publ_section_title
;
 Comparisons of MN2S2vs. bipyridine as redox-active ligands to manganese
 and rhenium in (L-L)M'(CO)3Cl complexes.
;
_journal_issue 16
_journal_name_full 'Dalton transactions (Cambridge, England : 2003)'
_journal_page_first 5175
_journal_page_last 5182
_journal_paper_doi 10.1039/c7dt00600d
_journal_volume 46
_journal_year 2017
_chemical_formula_moiety '1.03(C11.7 H17.55 Cl0.97 N1.95 Ni0.97 O2.92 Re0.97 S1.95)'
_chemical_formula_sum 'C12 H18 Cl N2 Ni O3 Re S2'
_chemical_formula_weight 582.76
_chemical_name_systematic
;
 ?
;
_space_group_crystal_system orthorhombic
_space_group_IT_number 62
_space_group_name_Hall '-P 2ac 2n'
_space_group_name_H-M_alt 'P n m a'
_symmetry_space_group_name_Hall '-P 2ac 2n'
_symmetry_space_group_name_H-M 'P n m a'
_atom_sites_solution_hydrogens geom
_audit_creation_date 2014-08-06
_audit_creation_method
;
Olex2 1.2-beta
(compiled 2013.09.17 svn.r2790 for OlexSys, GUI svn.r4601)
;
_audit_update_record
;
2016-11-21 deposited with the CCDC.
2017-03-13 downloaded from the CCDC.
;
_cell_angle_alpha 90
_cell_angle_beta 90
_cell_angle_gamma 90
_cell_formula_units_Z 4
_cell_length_a 12.2999(4)
_cell_length_b 12.3134(4)
_cell_length_c 10.9388(6)
_cell_measurement_reflns_used 9968
_cell_measurement_temperature 110.15
_cell_measurement_theta_max 60.767
_cell_measurement_theta_min 5.409
_cell_volume 1656.72(12)
_computing_data_reduction 'SAINT v8.27A (Bruker, 2012)'
_computing_molecular_graphics
;
O. V. Dolomanov, L. J. Bourhis, R. J. Gildea, J. A. K. Howard and H. Puschmann,
OLEX2: a complete structure solution, refinement and analysis program.
J. Appl. Cryst. (2009). 42, 339-341.
;
_computing_publication_material
;
O. V. Dolomanov, L. J. Bourhis, R. J. Gildea, J. A. K. Howard and H. Puschmann,
OLEX2: a complete structure solution, refinement and analysis program.
J. Appl. Cryst. (2009). 42, 339-341.
;
_computing_structure_refinement
;
SHELX, G.M. Sheldrick, Acta Cryst.
(2008). A64, 112-122
;
_diffrn_ambient_temperature 110.15
_diffrn_measured_fraction_theta_full 0.844
_diffrn_measured_fraction_theta_max 0.999
_diffrn_measurement_device_type 'Bruker APEX-II CCD'
_diffrn_measurement_method '\f and \w scans'
_diffrn_radiation_monochromator graphite
_diffrn_radiation_type CuK\a
_diffrn_radiation_wavelength 1.54178
_diffrn_reflns_av_R_equivalents 0.0769
_diffrn_reflns_av_unetI/netI 0.0242
_diffrn_reflns_Laue_measured_fraction_full 0.844
_diffrn_reflns_Laue_measured_fraction_max 0.999
_diffrn_reflns_limit_h_max 13
_diffrn_reflns_limit_h_min -13
_diffrn_reflns_limit_k_max 13
_diffrn_reflns_limit_k_min -13
_diffrn_reflns_limit_l_max 12
_diffrn_reflns_limit_l_min -12
_diffrn_reflns_number 32269
_diffrn_reflns_point_group_measured_fraction_full 0.844
_diffrn_reflns_point_group_measured_fraction_max 0.999
_diffrn_reflns_theta_full 67.679
_diffrn_reflns_theta_max 60.754
_diffrn_reflns_theta_min 5.409
_diffrn_standards_number 0
_exptl_absorpt_coefficient_mu 19.433
_exptl_absorpt_correction_T_max 0.4613
_exptl_absorpt_correction_T_min 0.2122
_exptl_absorpt_correction_type multi-scan
_exptl_absorpt_process_details
;
SADABS-2012/1 (Bruker,2012) was used for absorption correction.
wR2(int) was 0.1535 before and 0.0889 after correction.
The Ratio of minimum to maximum transmission is 0.4600.
The \l/2 correction factor is Not present.
;
_exptl_crystal_colour green
_exptl_crystal_colour_primary green
_exptl_crystal_density_diffrn 2.336
_exptl_crystal_description needle
_exptl_crystal_F_000 1120
_exptl_crystal_size_max 0.12
_exptl_crystal_size_mid 0.03
_exptl_crystal_size_min 0.01
_refine_diff_density_max 1.203
_refine_diff_density_min -1.280
_refine_diff_density_rms 0.181
_refine_ls_extinction_method none
_refine_ls_goodness_of_fit_ref 1.102
_refine_ls_hydrogen_treatment constr
_refine_ls_matrix_type full
_refine_ls_number_parameters 110
_refine_ls_number_reflns 1328
_refine_ls_number_restraints 37
_refine_ls_restrained_S_all 1.087
_refine_ls_R_factor_all 0.0318
_refine_ls_R_factor_gt 0.0305
_refine_ls_shift/su_max 0.000
_refine_ls_shift/su_mean 0.000
_refine_ls_structure_factor_coef Fsqd
_refine_ls_weighting_details 'w=1/[\s^2^(Fo^2^)+(0.0399P)^2^+9.1579P] where P=(Fo^2^+2Fc^2^)/3'
_refine_ls_weighting_scheme calc
_refine_ls_wR_factor_gt 0.0740
_refine_ls_wR_factor_ref 0.0746
_reflns_Friedel_coverage 0.000
_reflns_number_gt 1263
_reflns_number_total 1328
_reflns_threshold_expression 'I > 2\s(I)'
_cod_data_source_file c7dt00600d3.cif
_cod_data_source_block nireb
_cod_depositor_comments 'Adding full bibliography for 7042451--7042457.cif.'
_cod_database_code 7042453
_shelxl_version_number 2013-4
_shelx_space_group_comment
;
The symmetry employed for this shelxl refinement is uniquely defined
by the following loop, which should always be used as a source of
symmetry information in preference to the above space-group names.
They are only intended as comments.
;
_shelx_estimated_absorpt_t_max 0.829
_shelx_estimated_absorpt_t_min 0.204
_olex2_refinement_description
;
1. Fixed Uiso
 At 1.2 times of:
  All C(H,H) groups
2. Restrained distances
 Re1A-O1A
 3.06 with sigma of 0.04
 C5A_$2-C5A \\sim C5_$2-C5
 with sigma of 0.005
3. Uiso/Uaniso restraints and constraints
Uanis(Re1) = Uanis(Re1A)
Uanis(S1) = Uanis(S1A)
Uanis(Cl1) = Uanis(Cl1A)
Uanis(Ni1) = Uanis(Ni1A)
Uanis(O1) = Uanis(O2) = Uanis(O1A) = Uanis(O2A)
Uanis(C1) = Uanis(C2) = Uanis(C3) = Uanis(C4) = Uanis(C5) = Uanis(C6) =
Uanis(C7) = Uanis(C1A) = Uanis(C2A) = Uanis(C3A) = Uanis(C4A) = Uanis(C5A) =
Uanis(C6A) = Uanis(C7A)
Uanis(N1A) = Uanis(N1)
4. Same fragment restrains
{Re1, S1, Cl1, Ni1, O1, O2, N1, C1, C2, C3, C4, C5, C6, C7}
as
{Re1A, S1A, Cl1A, Ni1A, O1A, O2A, N1A, C1A, C2A, C3A, C4A, C5A, C6A, C7A}
5. Others
 Sof(S1A)=Sof(O1A)=Sof(N1A)=Sof(C1A)=Sof(H1AA)=Sof(H1AB)=Sof(C2A)=Sof(H2AA)=
 Sof(H2AB)=Sof(C3A)=Sof(H3AA)=Sof(H3AB)=Sof(C5A)=Sof(H5AA)=Sof(H5AB)=Sof(C6A)=1-
 FVAR(1)
 Sof(Re1A)=Sof(Cl1A)=Sof(Ni1A)=Sof(O2A)=Sof(C4A)=Sof(H4AA)=Sof(H4AB)=Sof(C7A)=
 0.5*(1-FVAR(2))
 Sof(Re1)=Sof(Cl1)=Sof(Ni1)=Sof(O2)=Sof(C4)=Sof(H4A)=Sof(H4B)=Sof(C7)=0.5*
 FVAR(2)
 Sof(S1)=Sof(O1)=Sof(N1)=Sof(C1)=Sof(H1A)=Sof(H1B)=Sof(C2)=Sof(H2A)=Sof(H2B)=
 Sof(C3)=Sof(H3A)=Sof(H3B)=Sof(C5)=Sof(H5A)=Sof(H5B)=Sof(C6)=FVAR(1)
6.a Secondary CH2 refined with riding coordinates:
 C1(H1A,H1B), C2(H2A,H2B), C3(H3A,H3B), C4(H4A,H4B), C5(H5A,H5B), C1A(H1AA,
 H1AB), C2A(H2AA,H2AB), C3A(H3AA,H3AB), C4A(H4AA,H4AB), C5A(H5AA,H5AB)
;

loop_
_space_group_symop_operation_xyz
'x, y, z'
'-x+1/2, -y, z+1/2'
'-x, y+1/2, -z'
'x+1/2, -y+1/2, -z+1/2'
'-x, -y, -z'
'x-1/2, y, -z-1/2'
'x, -y-1/2, z'
'-x-1/2, y-1/2, z-1/2'

loop_
_atom_site_label
_atom_site_type_symbol
_atom_site_fract_x
_atom_site_fract_y
_atom_site_fract_z
_atom_site_U_iso_or_equiv
_atom_site_adp_type
_atom_site_occupancy
_atom_site_site_symmetry_order
_atom_site_calc_flag
_atom_site_refinement_flags_posn
_atom_site_refinement_flags_adp
_atom_site_refinement_flags_occupancy
_atom_site_disorder_assembly
_atom_site_disorder_group
Re1 Re 0.66268(3) 0.2500 0.43820(3) 0.01327(17) Uani 0.9749(9) 2 d DS T P A 1
S1 S 0.73095(11) 0.37665(10) 0.60210(12) 0.0144(3) Uani 0.9749(9) 1 d D . P A 1
Cl1 Cl 0.47815(16) 0.2500 0.53549(18) 0.0217(4) Uani 0.9749(9) 2 d DS T P A 1
Ni1 Ni 0.69250(10) 0.2500 0.73321(11) 0.0125(3) Uani 0.9749(9) 2 d DS T P A 1
O1 O 0.5990(3) 0.0737(4) 0.2538(4) 0.0247(9) Uani 0.9749(9) 1 d D . P A 1
O2 O 0.8890(5) 0.2500 0.3272(5) 0.0247(9) Uani 0.9749(9) 2 d DS T P A 1
N1 N 0.6331(3) 0.3539(3) 0.8468(4) 0.0123(9) Uani 0.9749(9) 1 d D . P A 1
C1 C 0.6236(4) 0.4671(4) 0.6600(5) 0.0165(5) Uani 0.9749(9) 1 d D . P A 1
H1A H 0.6331 0.5414 0.6270 0.020 Uiso 0.9749(9) 1 calc R U P A 1
H1B H 0.5511 0.4400 0.6356 0.020 Uiso 0.9749(9) 1 calc R U P A 1
C2 C 0.6345(5) 0.4675(4) 0.7973(5) 0.0165(5) Uani 0.9749(9) 1 d D . P A 1
H2A H 0.7034 0.5034 0.8206 0.020 Uiso 0.9749(9) 1 calc R U P A 1
H2B H 0.5738 0.5094 0.8335 0.020 Uiso 0.9749(9) 1 calc R U P A 1
C3 C 0.6947(5) 0.3535(4) 0.9653(5) 0.0165(5) Uani 0.9749(9) 1 d D . P A 1
H3A H 0.6718 0.4168 1.0148 0.020 Uiso 0.9749(9) 1 calc R U P A 1
H3B H 0.7733 0.3616 0.9477 0.020 Uiso 0.9749(9) 1 calc R U P A 1
C4 C 0.6773(6) 0.2500 1.0399(8) 0.0165(5) Uani 0.9749(9) 2 d DS T P A 1
H4A H 0.7281 0.2500 1.1101 0.020 Uiso 0.9749(9) 2 calc R U P A 1
H4B H 0.6024 0.2500 1.0729 0.020 Uiso 0.9749(9) 2 calc R U P A 1
C5 C 0.5208(4) 0.3128(4) 0.8639(5) 0.0165(5) Uani 0.9749(9) 1 d D . P A 1
H5A H 0.4738 0.3399 0.7971 0.020 Uiso 0.9749(9) 1 calc R U P A 1
H5B H 0.4912 0.3399 0.9423 0.020 Uiso 0.9749(9) 1 calc R U P A 1
C6 C 0.6194(5) 0.1396(4) 0.3247(5) 0.0165(5) Uani 0.9749(9) 1 d D . P A 1
C7 C 0.8062(7) 0.2500 0.3690(13) 0.0165(5) Uani 0.9749(9) 2 d DS T P A 1
Re1A Re 0.5796(12) 0.2500 0.4400(11) 0.01327(17) Uani 0.0251(9) 2 d DS T P A 2
S1A S 0.626(3) 0.3742(16) 0.6156(16) 0.0144(3) Uani 0.0251(9) 1 d D . P A 2
Cl1A Cl 0.3839(16) 0.2500 0.503(5) 0.0217(4) Uani 0.0251(9) 2 d DS T P A 2
Ni1A Ni 0.562(3) 0.2500 0.737(3) 0.0125(3) Uani 0.0251(9) 2 d DS T P A 2
O1A O 0.570(11) 0.080(12) 0.241(13) 0.0247(9) Uani 0.0251(9) 1 d D . P A 2
O2A O 0.818(9) 0.2500 0.37(3) 0.0247(9) Uani 0.0251(9) 2 d DS T P A 2
N1A N 0.473(4) 0.353(2) 0.824(4) 0.0123(9) Uani 0.0251(9) 1 d D . P A 2
C1A C 0.514(5) 0.470(3) 0.645(4) 0.0165(5) Uani 0.0251(9) 1 d D . P A 2
H1AA H 0.5359 0.5444 0.6202 0.020 Uiso 0.0251(9) 1 calc R U P A 2
H1AB H 0.4489 0.4491 0.5980 0.020 Uiso 0.0251(9) 1 calc R U P A 2
C2A C 0.490(5) 0.468(2) 0.780(4) 0.0165(5) Uani 0.0251(9) 1 d D . P A 2
H2AA H 0.5509 0.5008 0.8258 0.020 Uiso 0.0251(9) 1 calc R U P A 2
H2AB H 0.4236 0.5108 0.7969 0.020 Uiso 0.0251(9) 1 calc R U P A 2
C3A C 0.495(8) 0.351(5) 0.959(4) 0.0165(5) Uani 0.0251(9) 1 d D . P A 2
H3AA H 0.4621 0.4163 0.9966 0.020 Uiso 0.0251(9) 1 calc R U P A 2
H3AB H 0.5747 0.3552 0.9721 0.020 Uiso 0.0251(9) 1 calc R U P A 2
C4A C 0.451(16) 0.2500 1.023(6) 0.0165(5) Uani 0.0251(9) 2 d DS T P A 2
H4AA H 0.4741 0.2500 1.1096 0.020 Uiso 0.0251(9) 2 calc R U P A 2
H4AB H 0.3708 0.2500 1.0200 0.020 Uiso 0.0251(9) 2 calc R U P A 2
C5A C 0.362(4) 0.3128(5) 0.796(9) 0.0165(5) Uani 0.0251(9) 1 d D . P A 2
H5AA H 0.3386 0.3400 0.7153 0.020 Uiso 0.0251(9) 1 calc R U P A 2
H5AB H 0.3105 0.3400 0.8585 0.020 Uiso 0.0251(9) 1 calc R U P A 2
C6A C 0.553(5) 0.145(8) 0.314(8) 0.0165(5) Uani 0.0251(9) 1 d D . P A 2
C7A C 0.7311(19) 0.2500 0.397(6) 0.0165(5) Uani 0.0251(9) 2 d DS T P A 2

loop_
_atom_site_aniso_label
_atom_site_aniso_U_11
_atom_site_aniso_U_22
_atom_site_aniso_U_33
_atom_site_aniso_U_23
_atom_site_aniso_U_13
_atom_site_aniso_U_12
Re1 0.0148(3) 0.0130(2) 0.0121(2) 0.000 0.00093(13) 0.000
S1 0.0190(7) 0.0101(6) 0.0141(7) 0.0000(5) 0.0010(5) -0.0006(5)
Cl1 0.0188(10) 0.0248(11) 0.0214(10) 0.000 0.0017(8) 0.000
Ni1 0.0152(7) 0.0092(6) 0.0132(7) 0.000 0.0022(5) 0.000
O1 0.025(2) 0.0222(19) 0.027(2) -0.0039(19) -0.0004(16) -0.005(2)
O2 0.025(2) 0.0222(19) 0.027(2) -0.0039(19) -0.0004(16) -0.005(2)
N1 0.016(2) 0.010(2) 0.011(2) -0.0002(18) -0.0024(18) 0.0006(18)
C1 0.0175(12) 0.0144(12) 0.0177(12) 0.0012(11) 0.0004(10) 0.0012(11)
C2 0.0175(12) 0.0144(12) 0.0177(12) 0.0012(11) 0.0004(10) 0.0012(11)
C3 0.0175(12) 0.0144(12) 0.0177(12) 0.0012(11) 0.0004(10) 0.0012(11)
C4 0.0175(12) 0.0144(12) 0.0177(12) 0.0012(11) 0.0004(10) 0.0012(11)
C5 0.0175(12) 0.0144(12) 0.0177(12) 0.0012(11) 0.0004(10) 0.0012(11)
C6 0.0175(12) 0.0144(12) 0.0177(12) 0.0012(11) 0.0004(10) 0.0012(11)
C7 0.0175(12) 0.0144(12) 0.0177(12) 0.0012(11) 0.0004(10) 0.0012(11)
Re1A 0.0148(3) 0.0130(2) 0.0121(2) 0.000 0.00093(13) 0.000
S1A 0.0190(7) 0.0101(6) 0.0141(7) 0.0000(5) 0.0010(5) -0.0006(5)
Cl1A 0.0188(10) 0.0248(11) 0.0214(10) 0.000 0.0017(8) 0.000
Ni1A 0.0152(7) 0.0092(6) 0.0132(7) 0.000 0.0022(5) 0.000
O1A 0.025(2) 0.0222(19) 0.027(2) -0.0039(19) -0.0004(16) -0.005(2)
O2A 0.025(2) 0.0222(19) 0.027(2) -0.0039(19) -0.0004(16) -0.005(2)
N1A 0.016(2) 0.010(2) 0.011(2) -0.0002(18) -0.0024(18) 0.0006(18)
C1A 0.0175(12) 0.0144(12) 0.0177(12) 0.0012(11) 0.0004(10) 0.0012(11)
C2A 0.0175(12) 0.0144(12) 0.0177(12) 0.0012(11) 0.0004(10) 0.0012(11)
C3A 0.0175(12) 0.0144(12) 0.0177(12) 0.0012(11) 0.0004(10) 0.0012(11)
C4A 0.0175(12) 0.0144(12) 0.0177(12) 0.0012(11) 0.0004(10) 0.0012(11)
C5A 0.0175(12) 0.0144(12) 0.0177(12) 0.0012(11) 0.0004(10) 0.0012(11)
C6A 0.0175(12) 0.0144(12) 0.0177(12) 0.0012(11) 0.0004(10) 0.0012(11)
C7A 0.0175(12) 0.0144(12) 0.0177(12) 0.0012(11) 0.0004(10) 0.0012(11)

loop_
_atom_type_symbol
_atom_type_description
_atom_type_scat_dispersion_real
_atom_type_scat_dispersion_imag
_atom_type_scat_source
C C 0.0181 0.0091 'International Tables Vol C Tables 4.2.6.8 and 6.1.1.4'
H H 0.0000 0.0000 'International Tables Vol C Tables 4.2.6.8 and 6.1.1.4'
N N 0.0311 0.0180 'International Tables Vol C Tables 4.2.6.8 and 6.1.1.4'
O O 0.0492 0.0322 'International Tables Vol C Tables 4.2.6.8 and 6.1.1.4'
S S 0.3331 0.5567 'International Tables Vol C Tables 4.2.6.8 and 6.1.1.4'
Cl Cl 0.3639 0.7018 'International Tables Vol C Tables 4.2.6.8 and 6.1.1.4'
Ni Ni -3.0029 0.5091 'International Tables Vol C Tables 4.2.6.8 and 6.1.1.4'
Re Re -5.2083 5.8923 'International Tables Vol C Tables 4.2.6.8 and 6.1.1.4'

loop_
_geom_angle_atom_site_label_1
_geom_angle_atom_site_label_2
_geom_angle_atom_site_label_3
_geom_angle
_geom_angle_site_symmetry_1
_geom_angle_site_symmetry_3
S1 Re1 S1 76.46(6) 7_565 .
Cl1 Re1 S1 89.98(5) . 7_565
Cl1 Re1 S1 89.98(5) . .
C6 Re1 S1 172.92(16) 7_565 7_565
C6 Re1 S1 172.91(16) . .
C6 Re1 S1 96.58(16) 7_565 .
C6 Re1 S1 96.58(16) . 7_565
C6 Re1 Cl1 91.35(17) 7_565 .
C6 Re1 Cl1 91.35(17) . .
C6 Re1 C6 90.3(3) . 7_565
C6 Re1 C7 90.0(3) . .
C6 Re1 C7 90.0(3) 7_565 .
C7 Re1 S1 88.5(3) . 7_565
C7 Re1 S1 88.5(3) . .
C7 Re1 Cl1 178.1(4) . .
Ni1 S1 Re1 87.30(5) . .
C1 S1 Re1 112.37(18) . .
C1 S1 Ni1 92.93(18) . .
S1 Ni1 S1 91.84(8) . 7_565
N1 Ni1 S1 91.82(13) 7_565 7_565
N1 Ni1 S1 170.19(15) . 7_565
N1 Ni1 S1 170.19(14) 7_565 .
N1 Ni1 S1 91.82(13) . .
N1 Ni1 N1 83.2(3) . 7_565
C2 N1 Ni1 112.4(3) . .
C2 N1 C3 108.0(4) . .
C3 N1 Ni1 111.3(3) . .
C5 N1 Ni1 102.0(3) . .
C5 N1 C2 112.0(4) . .
C5 N1 C3 111.1(4) . .
S1 C1 H1A 110.5 . .
S1 C1 H1B 110.5 . .
H1A C1 H1B 108.6 . .
C2 C1 S1 106.4(4) . .
C2 C1 H1A 110.5 . .
C2 C1 H1B 110.5 . .
N1 C2 C1 110.8(4) . .
N1 C2 H2A 109.5 . .
N1 C2 H2B 109.5 . .
C1 C2 H2A 109.5 . .
C1 C2 H2B 109.5 . .
H2A C2 H2B 108.1 . .
N1 C3 H3A 108.9 . .
N1 C3 H3B 108.9 . .
N1 C3 C4 113.1(5) . .
H3A C3 H3B 107.8 . .
C4 C3 H3A 108.9 . .
C4 C3 H3B 108.9 . .
C3 C4 C3 113.0(7) 7_565 .
C3 C4 H4A 109.0 . .
C3 C4 H4A 109.0 7_565 .
C3 C4 H4B 109.0 . .
C3 C4 H4B 109.0 7_565 .
H4A C4 H4B 107.8 . .
N1 C5 C5 110.0(3) . 7_565
N1 C5 H5A 109.7 . .
N1 C5 H5B 109.7 . .
C5 C5 H5A 109.7 7_565 .
C5 C5 H5B 109.7 7_565 .
H5A C5 H5B 108.2 . .
O1 C6 Re1 176.3(5) . .
O2 C7 Re1 178.9(12) . .
S1A Re1A S1A 74.7(11) 7_565 .
Cl1A Re1A S1A 90.3(10) . .
Cl1A Re1A S1A 90.3(10) . 7_565
C6A Re1A S1A 100(4) 7_565 .
C6A Re1A S1A 100(4) . 7_565
C6A Re1A S1A 174(4) 7_565 7_565
C6A Re1A S1A 174(4) . .
C6A Re1A Cl1A 92.0(13) . .
C6A Re1A Cl1A 92.0(13) 7_565 .
C6A Re1A C6A 85(8) . 7_565
C6A Re1A C7A 89.4(14) . .
C6A Re1A C7A 89.4(14) 7_565 .
C7A Re1A S1A 88.2(13) . 7_565
C7A Re1A S1A 88.2(13) . .
C7A Re1A Cl1A 178.1(19) . .
Ni1A S1A Re1A 87.4(10) . .
C1A S1A Re1A 110.9(17) . .
C1A S1A Ni1A 94.3(13) . .
S1A Ni1A S1A 89.6(15) . 7_565
N1A Ni1A S1A 166(2) . 7_565
N1A Ni1A S1A 92.4(10) 7_565 7_565
N1A Ni1A S1A 166(2) 7_565 .
N1A Ni1A S1A 92.4(10) . .
N1A Ni1A N1A 83(2) 7_565 .
C2A N1A Ni1A 112.6(16) . .
C2A N1A C3A 108(2) . .
C3A N1A Ni1A 112(2) . .
C5A N1A Ni1A 101(2) . .
C5A N1A C2A 112(2) . .
C5A N1A C3A 111(3) . .
S1A C1A H1AA 110.1 . .
S1A C1A H1AB 110.1 . .
H1AA C1A H1AB 108.4 . .
C2A C1A S1A 107.9(19) . .
C2A C1A H1AA 110.1 . .
C2A C1A H1AB 110.1 . .
O1A C2A H2AA 93.5 3_656 .
O1A C2A H2AB 34.5 3_656 .
N1A C2A O1A 143(5) . 3_656
N1A C2A C1A 111(2) . .
N1A C2A H2AA 109.4 . .
N1A C2A H2AB 109.4 . .
C1A C2A O1A 86(6) . 3_656
C1A C2A H2AA 109.4 . .
C1A C2A H2AB 109.4 . .
H2AA C2A H2AB 108.0 . .
N1A C3A H3AA 108.8 . .
N1A C3A H3AB 108.8 . .
N1A C3A C4A 114(3) . .
H3AA C3A H3AB 107.7 . .
C4A C3A H3AA 108.8 . .
C4A C3A H3AB 108.8 . .
C3A C4A C3A 109(8) 7_565 .
C3A C4A H4AA 109.8 . .
C3A C4A H4AA 109.8 7_565 .
C3A C4A H4AB 109.8 . .
C3A C4A H4AB 109.8 7_565 .
H4AA C4A H4AB 108.3 . .
N1A C5A C5A 109.6(11) . 7_565
N1A C5A H5AA 109.7 . .
N1A C5A H5AB 109.7 . .
C5A C5A H5AA 109.7 7_565 .
C5A C5A H5AB 109.7 7_565 .
H5AA C5A H5AB 108.2 . .
O1A C6A Re1A 160(6) . .
O2A C7A Re1A 177(10) . .

loop_
_geom_bond_atom_site_label_1
_geom_bond_atom_site_label_2
_geom_bond_distance
_geom_bond_site_symmetry_2
Re1 S1 2.5202(13) .
Re1 S1 2.5202(13) 7_565
Re1 Cl1 2.507(2) .
Re1 C6 1.917(6) .
Re1 C6 1.917(6) 7_565
Re1 C7 1.921(8) .
S1 Ni1 2.1709(16) .
S1 C1 1.840(5) .
Ni1 S1 2.1710(16) 7_565
Ni1 N1 1.928(4) 7_565
Ni1 N1 1.928(4) .
O1 C6 1.150(7) .
O2 C7 1.116(10) .
N1 C2 1.500(7) .
N1 C3 1.502(7) .
N1 C5 1.483(7) .
C1 H1A 0.9900 .
C1 H1B 0.9900 .
C1 C2 1.508(8) .
C2 H2A 0.9900 .
C2 H2B 0.9900 .
C3 H3A 0.9900 .
C3 H3B 0.9900 .
C3 C4 1.528(7) .
C4 C3 1.528(7) 7_565
C4 H4A 0.9900 .
C4 H4B 0.9900 .
C5 C5 1.546(10) 7_565
C5 H5A 0.9900 .
C5 H5B 0.9900 .
Re1A S1A 2.520(5) 7_565
Re1A S1A 2.520(5) .
Re1A Cl1A 2.506(6) .
Re1A C6A 1.918(8) .
Re1A C6A 1.918(8) 7_565
Re1A C7A 1.921(10) .
S1A Ni1A 2.171(5) .
S1A C1A 1.839(7) .
Ni1A S1A 2.171(5) 7_565
Ni1A N1A 1.927(7) .
Ni1A N1A 1.927(7) 7_565
O1A C6A 1.151(9) .
O2A C7A 1.116(11) .
N1A C2A 1.500(8) .
N1A C3A 1.502(9) .
N1A C5A 1.483(9) .
C1A H1AA 0.9900 .
C1A H1AB 0.9900 .
C1A C2A 1.507(9) .
C2A O1A 1.58(15) 3_656
C2A H2AA 0.9900 .
C2A H2AB 0.9900 .
C3A H3AA 0.9900 .
C3A H3AB 0.9900 .
C3A C4A 1.528(9) .
C4A C3A 1.528(9) 7_565
C4A H4AA 0.9900 .
C4A H4AB 0.9900 .
C5A C5A 1.547(11) 7_565
C5A H5AA 0.9900 .
C5A H5AB 0.9900 .

loop_
_geom_torsion_atom_site_label_1
_geom_torsion_atom_site_label_2
_geom_torsion_atom_site_label_3
_geom_torsion_atom_site_label_4
_geom_torsion
_geom_torsion_site_symmetry_4
Re1 S1 C1 C2 135.5(3) .
S1 C1 C2 N1 -53.6(5) .
Ni1 S1 C1 C2 47.2(4) .
Ni1 N1 C2 C1 30.2(5) .
Ni1 N1 C3 C4 -69.6(5) .
Ni1 N1 C5 C5 37.0(2) 7_565
N1 C3 C4 C3 50.3(8) 7_565
C2 N1 C3 C4 166.5(5) .
C2 N1 C5 C5 157.4(3) 7_565
C3 N1 C2 C1 153.3(4) .
C3 N1 C5 C5 -81.7(4) 7_565
C5 N1 C2 C1 -84.0(5) .
C5 N1 C3 C4 43.3(6) .
Re1A S1A C1A C2A 131(3) .
S1A C1A C2A O1A 162(6) 3_656
S1A C1A C2A N1A -51(4) .
Ni1A S1A C1A C2A 42(3) .
Ni1A N1A C2A O1A 146(12) 3_656
Ni1A N1A C2A C1A 33(5) .
Ni1A N1A C3A C4A -72(7) .
Ni1A N1A C5A C5A 38.1(19) 7_565
N1A C3A C4A C3A 54(11) 7_565
C2A N1A C3A C4A 164(7) .
C2A N1A C5A C5A 158.5(14) 7_565
C3A N1A C2A O1A -90(12) 3_656
C3A N1A C2A C1A 157(4) .
C3A N1A C5A C5A -81(2) 7_565
C5A N1A C2A O1A 33(12) 3_656
C5A N1A C2A C1A -80(5) .
C5A N1A C3A C4A 40(7) .
